data_4021999
loop_
_publ_author_name
'Tamotsu Takahashi'
'Shi Li'
'Wenying Huang'
'Fanzhi Kong'
'Kiyohiko Nakajima'
'Baojian Shen'
'Takahiro Ohe'
'Ken-ichiro Kanno'

_publ_section_title
;
 Homologation Method for Preparation of Substituted Pentacenes
 and Naphthacenes
;
_journal_name_full 'Journal of Organic Chemistry'
_journal_page_first 7967
_journal_page_last 7977
_journal_paper_doi 10.1021/jo060923y
_journal_volume 71
_journal_year 2006
_chemical_formula_moiety 'C42 H50 O4 '
_chemical_formula_sum 'C42 H50 O4'
_chemical_formula_weight 618.85
_space_group_crystal_system orthorhombic
_space_group_IT_number 61
_cod_original_sg_symbol_Hall 'P 21/B 21/C 21/A '
_space_group_name_Hall '-P 2ac 2ab'
_space_group_name_H-M_alt 'P b c a'
_audit_creation_date 2004-06-30
_audit_creation_method 'by CrystalStructure v3.5.1'
_cell_angle_alpha 89
_cell_angle_beta 89
_cell_angle_gamma 90
_cell_formula_units_Z 8
_cell_length_a 38.89(1)
_cell_length_b 20.452(5)
_cell_length_c 8.701(3)
_cell_measurement_reflns_used 25
_cell_measurement_temperature 300.1
_cell_measurement_theta_max 24.9
_cell_measurement_theta_min 20.5
_cell_volume 6919(3)
_computing_cell_refinement WinAFC
_computing_data_collection WinAFC
_computing_data_reduction CrystalStructure
_computing_publication_material 'CrystalStructure Ver. 3.5.1'
_computing_structure_refinement CRYSTALS
_computing_structure_solution SIR92
_diffrn_measured_fraction_theta_full 0.9997
_diffrn_measured_fraction_theta_max 0.9997
_diffrn_measurement_device_type 'Rigaku AFC7R'
_diffrn_measurement_method \w-2\q
_diffrn_radiation_type 'Cu K\a'
_diffrn_radiation_wavelength 1.5418
_diffrn_reflns_av_R_equivalents 0.067
_diffrn_reflns_limit_h_max 46
_diffrn_reflns_limit_h_min 0
_diffrn_reflns_limit_k_max 24
_diffrn_reflns_limit_k_min -17
_diffrn_reflns_limit_l_max 10
_diffrn_reflns_limit_l_min -7
_diffrn_reflns_number 26406
_diffrn_reflns_theta_full 68.00
_diffrn_reflns_theta_max 68.00
_diffrn_standards_decay_% -0.22
_diffrn_standards_interval_count 150
_diffrn_standards_number 3
_exptl_absorpt_coefficient_mu 0.582
_exptl_absorpt_correction_T_max 0.943
_exptl_absorpt_correction_T_min 0.873
_exptl_absorpt_correction_type psi-scan
_exptl_absorpt_process_details '(North, Phillips & Mathews, 1968)'
_exptl_crystal_colour black
_exptl_crystal_density_diffrn 1.188
_exptl_crystal_density_method 'not measured'
_exptl_crystal_description plate
_exptl_crystal_F_000 2672.00
_exptl_crystal_size_max 0.25
_exptl_crystal_size_mid 0.20
_exptl_crystal_size_min 0.10
_refine_diff_density_max 0.47
_refine_diff_density_min -0.46
_refine_ls_extinction_coef 16.7(7)
_refine_ls_extinction_method 'Larson (1970) Crystallographic Computing eq. 22'
_refine_ls_goodness_of_fit_ref 1.885
_refine_ls_hydrogen_treatment refall
_refine_ls_number_parameters 466
_refine_ls_number_reflns 4297
_refine_ls_R_factor_gt 0.0450
_refine_ls_shift/su_max 0.0000
_refine_ls_structure_factor_coef F
_refine_ls_weighting_details 'w = 1/\s^2^(Fo)'
_refine_ls_weighting_scheme sigma
_refine_ls_wR_factor_ref 0.0380
_reflns_number_gt 4297
_reflns_number_total 6310
_reflns_threshold_expression F^2^>2.0\s(F^2^)
_cod_data_source_file jo060923ysi20060504_012904.cif
_cod_depositor_comments
;
 Updating space group information.

 Antanas Vaitkus,
 2018-06-11

The following automatic conversions were performed:

'_exptl_absorpt_correction_type' tag value 'psi-scans' was replaced
with 'psi-scan' value.

Automatic conversion script
Id: cif_fix_values 1646 2011-03-28 12:23:43Z adriana 
;
_cod_original_formula_sum 'C42 H50 O4 '
_cod_database_code 4021999

loop_
_space_group_symop_id
_space_group_symop_operation_xyz
1 x,y,z
2 -x,-y,-z
3 -x+1/2,y+1/2,z
4 x+1/2,-y+1/2,-z
5 x,-y+1/2,z+1/2
6 -x,y+1/2,-z+1/2
7 -x+1/2,-y,z+1/2
8 x+1/2,y,-z+1/2

loop_
_atom_site_label
_atom_site_type_symbol
_atom_site_fract_x
_atom_site_fract_y
_atom_site_fract_z
_atom_site_U_iso_or_equiv
_atom_site_adp_type
_atom_site_occupancy
_atom_site_symmetry_multiplicity
_atom_site_calc_flag
O(1) O 0.58749(7) 0.2513(1) 0.3078(3) 0.052(1) Uani 1.00 1 d
O(2) O 0.56771(8) 0.1678(2) 0.1655(4) 0.067(1) Uani 1.00 1 d
O(3) O 0.58548(9) 0.0151(2) 0.3568(4) 0.061(1) Uani 1.00 1 d
O(4) O 0.57247(9) 0.1057(1) 0.4879(4) 0.074(1) Uani 1.00 1 d
C(5) C 0.8460(1) 0.0784(2) 0.3645(5) 0.039(2) Uani 1.00 1 d
C(6) C 0.8444(1) 0.1910(2) 0.1924(5) 0.035(2) Uani 1.00 1 d
C(7) C 0.7806(1) 0.1916(2) 0.1938(5) 0.032(2) Uani 1.00 1 d
C(8) C 0.7499(1) 0.1617(2) 0.2409(5) 0.033(2) Uani 1.00 1 d
C(9) C 0.7174(1) 0.1887(2) 0.2062(5) 0.038(2) Uani 1.00 1 d
C(10) C 0.7509(1) 0.1024(2) 0.3312(6) 0.034(2) Uani 1.00 1 d
C(11) C 0.7189(1) 0.0747(2) 0.3757(5) 0.038(2) Uani 1.00 1 d
C(12) C 0.7827(1) 0.0747(2) 0.3755(5) 0.038(2) Uani 1.00 1 d
C(13) C 0.8136(1) 0.1040(2) 0.3264(6) 0.035(2) Uani 1.00 1 d
C(14) C 0.8762(1) 0.1651(2) 0.2302(5) 0.037(2) Uani 1.00 1 d
C(15) C 0.6247(1) 0.1633(2) 0.2710(5) 0.033(2) Uani 1.00 1 d
C(16) C 0.8768(1) 0.1055(2) 0.3206(6) 0.038(2) Uani 1.00 1 d
C(17) C 0.6557(1) 0.0716(2) 0.3863(5) 0.037(2) Uani 1.00 1 d
C(18) C 0.9095(1) 0.0779(2) 0.3614(5) 0.040(2) Uani 1.00 1 d
C(19) C 0.7799(1) 0.2558(2) 0.1050(4) 0.043(2) Uani 1.00 1 d
C(20) C 0.5918(1) 0.0761(3) 0.4079(6) 0.046(2) Uani 1.00 1 d
C(21) C 0.7831(1) 0.0143(2) 0.4794(5) 0.044(2) Uani 1.00 1 d
C(22) C 0.8125(1) 0.1635(2) 0.2344(5) 0.034(2) Uani 1.00 1 d
C(23) C 0.6865(1) 0.1623(3) 0.2516(5) 0.034(2) Uani 1.00 1 d
C(24) C 0.9743(1) 0.0773(2) 0.3553(6) 0.058(2) Uani 1.00 1 d
C(25) C 0.9083(1) 0.1955(2) 0.1856(5) 0.037(2) Uani 1.00 1 d
C(26) C 0.6875(1) 0.1017(2) 0.3387(6) 0.033(2) Uani 1.00 1 d
C(27) C 0.5900(1) 0.1923(2) 0.2395(6) 0.046(2) Uani 1.00 1 d
C(28) C 0.9386(1) 0.1676(2) 0.2272(5) 0.038(2) Uani 1.00 1 d
C(29) C 0.6254(1) 0.1009(2) 0.3513(5) 0.037(2) Uani 1.00 1 d
C(30) C 0.9394(1) 0.1064(2) 0.3132(6) 0.040(2) Uani 1.00 1 d
C(31) C 0.9098(1) 0.0165(2) 0.4631(5) 0.049(2) Uani 1.00 1 d
C(32) C 0.6537(1) 0.1926(2) 0.2195(5) 0.035(2) Uani 1.00 1 d
C(33) C 0.6531(1) 0.2569(2) 0.1297(4) 0.043(2) Uani 1.00 1 d
C(34) C 0.9724(1) 0.1984(2) 0.1814(5) 0.049(2) Uani 1.00 1 d
C(35) C 0.6565(1) 0.0094(2) 0.4819(5) 0.045(2) Uani 1.00 1 d
C(36) C 0.9063(1) 0.2605(2) 0.0991(5) 0.045(2) Uani 1.00 1 d
C(37) C 0.9002(1) 0.3183(2) 0.2084(5) 0.066(2) Uani 1.00 1 d
C(38) C 0.6627(1) -0.0528(2) 0.3855(5) 0.067(2) Uani 1.00 1 d
C(39) C 0.7823(1) -0.0490(2) 0.3885(5) 0.075(2) Uani 1.00 1 d
C(40) C 0.6618(1) 0.3163(2) 0.2318(5) 0.059(2) Uani 1.00 1 d
C(41) C 0.9860(1) 0.1765(2) 0.0252(5) 0.070(2) Uani 1.00 1 d
C(42) C 0.5561(1) 0.2876(2) 0.2811(6) 0.074(2) Uani 1.00 1 d
C(43) C 0.7802(1) 0.3154(2) 0.2132(5) 0.076(2) Uani 1.00 1 d
C(44) C 0.9043(1) -0.0463(2) 0.3721(5) 0.078(2) Uani 1.00 1 d
C(45) C 0.9886(1) 0.1038(2) 0.5057(6) 0.082(2) Uani 1.00 1 d
C(46) C 0.5545(1) -0.0153(2) 0.4141(6) 0.098(3) Uani 1.00 1 d
H(1) H 0.9893(1) 0.1306(2) 0.0288(5) 0.084(2) Uiso 1.00 1 c
H(2) H 0.9694(1) 0.1867(2) -0.0514(5) 0.083(2) Uiso 1.00 1 c
H(3) H 1.0072(1) 0.1974(2) 0.0009(5) 0.083(2) Uiso 1.00 1 c
H(4) H 1.0102(1) 0.0844(2) 0.5296(6) 0.099(2) Uiso 1.00 1 c
H(5) H 0.9913(1) 0.1499(2) 0.4985(6) 0.099(2) Uiso 1.00 1 c
H(6) H 0.9725(1) 0.0938(2) 0.5843(6) 0.099(2) Uiso 1.00 1 c
H(7) H 0.8831(1) -0.0432(2) 0.3186(5) 0.094(2) Uiso 1.00 1 c
H(8) H 0.9226(1) -0.0511(2) 0.3003(5) 0.094(2) Uiso 1.00 1 c
H(9) H 0.9038(1) -0.0831(2) 0.4387(5) 0.094(2) Uiso 1.00 1 c
H(10) H 0.7617(1) -0.0501(2) 0.3296(5) 0.090(2) Uiso 1.00 1 c
H(11) H 0.8015(1) -0.0510(2) 0.3216(5) 0.090(2) Uiso 1.00 1 c
H(12) H 0.7827(1) -0.0854(2) 0.4564(5) 0.090(2) Uiso 1.00 1 c
H(13) H 0.6634(1) -0.0910(2) 0.4476(5) 0.081(2) Uiso 1.00 1 c
H(14) H 0.6443(1) -0.0563(2) 0.3139(5) 0.081(2) Uiso 1.00 1 c
H(15) H 0.6838(1) -0.0484(2) 0.3316(5) 0.081(2) Uiso 1.00 1 c
H(16) H 0.6843(1) 0.3108(2) 0.2722(5) 0.071(2) Uiso 1.00 1 c
H(17) H 0.6608(1) 0.3559(2) 0.1752(5) 0.071(2) Uiso 1.00 1 c
H(18) H 0.6457(1) 0.3177(2) 0.3138(5) 0.071(2) Uiso 1.00 1 c
H(19) H 0.8007(1) 0.3142(2) 0.2724(5) 0.091(2) Uiso 1.00 1 c
H(20) H 0.7793(1) 0.3551(2) 0.1564(5) 0.091(2) Uiso 1.00 1 c
H(21) H 0.7608(1) 0.3130(2) 0.2796(5) 0.091(2) Uiso 1.00 1 c
H(22) H 0.9187(1) 0.3206(2) 0.2793(5) 0.079(2) Uiso 1.00 1 c
H(23) H 0.8986(1) 0.3584(2) 0.1535(5) 0.079(2) Uiso 1.00 1 c
H(24) H 0.8793(1) 0.3109(2) 0.2626(5) 0.079(2) Uiso 1.00 1 c
H(25) H 0.9692(1) 0.2444(2) 0.1769(5) 0.059(2) Uiso 1.00 1 c
H(26) H 0.9892(1) 0.1884(2) 0.2571(5) 0.059(2) Uiso 1.00 1 c
H(27) H 0.9720(1) 0.0312(2) 0.3626(6) 0.069(2) Uiso 1.00 1 c
H(28) H 0.9905(1) 0.0877(2) 0.2770(6) 0.069(2) Uiso 1.00 1 c
H(29) H 0.9310(1) 0.0130(2) 0.5169(5) 0.059(2) Uiso 1.00 1 c
H(30) H 0.8915(1) 0.0210(2) 0.5347(5) 0.059(2) Uiso 1.00 1 c
H(31) H 0.8037(1) 0.0147(2) 0.5386(5) 0.052(2) Uiso 1.00 1 c
H(32) H 0.7638(1) 0.0158(2) 0.5460(5) 0.052(2) Uiso 1.00 1 c
H(33) H 0.6748(1) 0.0128(2) 0.5534(5) 0.053(2) Uiso 1.00 1 c
H(34) H 0.6354(1) 0.0048(2) 0.5358(5) 0.053(2) Uiso 1.00 1 c
H(35) H 0.6692(1) 0.2558(2) 0.0476(4) 0.051(2) Uiso 1.00 1 c
H(36) H 0.6306(1) 0.2626(2) 0.0896(4) 0.051(2) Uiso 1.00 1 c
H(37) H 0.7992(1) 0.2581(2) 0.0386(4) 0.052(2) Uiso 1.00 1 c
H(38) H 0.7593(1) 0.2570(2) 0.0457(4) 0.052(2) Uiso 1.00 1 c
H(39) H 0.9272(1) 0.2681(2) 0.0450(5) 0.054(2) Uiso 1.00 1 c
H(40) H 0.8878(1) 0.2585(2) 0.0282(5) 0.054(2) Uiso 1.00 1 c
H(41) H 0.8440(1) 0.2304(2) 0.1343(5) 0.042(2) Uiso 1.00 1 c
H(42) H 0.7167(1) 0.2280(2) 0.1481(5) 0.046(2) Uiso 1.00 1 c
H(43) H 0.7196(1) 0.0353(2) 0.4334(5) 0.045(2) Uiso 1.00 1 c
H(44) H 0.8467(1) 0.0396(2) 0.4242(5) 0.046(2) Uiso 1.00 1 c
H(45) H 0.5570(1) 0.3281(2) 0.3346(6) 0.089(2) Uiso 1.00 1 c
H(46) H 0.5538(1) 0.2956(2) 0.1740(6) 0.089(2) Uiso 1.00 1 c
H(47) H 0.5369(1) 0.2630(2) 0.3162(6) 0.089(2) Uiso 1.00 1 c
H(48) H 0.5353(1) 0.0099(2) 0.3818(6) 0.117(3) Uiso 1.00 1 c
H(49) H 0.5523(1) -0.0586(2) 0.3760(6) 0.117(3) Uiso 1.00 1 c
H(50) H 0.5553(1) -0.0163(2) 0.5232(6) 0.117(3) Uiso 1.00 1 c

loop_
_atom_site_aniso_label
_atom_site_aniso_U_11
_atom_site_aniso_U_22
_atom_site_aniso_U_33
_atom_site_aniso_U_12
_atom_site_aniso_U_13
_atom_site_aniso_U_23
O(1) 0.034(2) 0.040(2) 0.081(2) 0.005(2) -0.012(2) -0.003(2)
O(2) 0.050(3) 0.060(3) 0.091(3) 0.000(2) -0.025(2) -0.017(2)
O(3) 0.055(3) 0.045(2) 0.084(3) -0.019(2) 0.014(2) -0.008(2)
O(4) 0.058(3) 0.061(3) 0.103(3) 0.002(2) 0.038(2) -0.009(2)
C(5) 0.043(4) 0.025(3) 0.047(4) 0.003(3) -0.002(3) 0.005(2)
C(6) 0.048(4) 0.019(3) 0.040(3) -0.002(3) 0.003(3) 0.004(2)
C(7) 0.040(3) 0.023(3) 0.032(3) 0.004(3) -0.007(3) -0.002(2)
C(8) 0.034(4) 0.024(3) 0.040(4) -0.004(3) -0.003(3) -0.005(3)
C(9) 0.044(3) 0.023(3) 0.048(4) -0.000(3) -0.001(3) 0.001(2)
C(10) 0.042(4) 0.019(3) 0.042(4) -0.001(3) 0.003(3) 0.002(3)
C(11) 0.044(3) 0.026(3) 0.045(3) -0.003(3) -0.000(3) 0.004(2)
C(12) 0.039(3) 0.026(3) 0.047(3) 0.007(3) -0.002(3) 0.006(2)
C(13) 0.032(4) 0.034(4) 0.039(4) -0.007(3) 0.001(3) 0.002(3)
C(14) 0.044(4) 0.028(4) 0.038(4) 0.003(3) -0.004(3) -0.001(3)
C(15) 0.030(3) 0.032(3) 0.038(3) 0.004(3) -0.003(2) -0.005(3)
C(16) 0.039(4) 0.030(3) 0.044(4) 0.004(3) -0.001(3) 0.000(3)
C(17) 0.043(4) 0.026(3) 0.042(3) 0.004(3) 0.002(3) -0.007(3)
C(18) 0.042(4) 0.025(3) 0.052(4) 0.001(3) -0.002(3) 0.001(3)
C(19) 0.040(3) 0.043(3) 0.047(3) -0.002(3) 0.004(3) 0.012(3)
C(20) 0.045(4) 0.042(4) 0.052(4) -0.001(3) -0.000(3) 0.005(3)
C(21) 0.038(3) 0.042(3) 0.051(3) 0.003(3) 0.007(3) 0.006(3)
C(22) 0.045(4) 0.022(3) 0.035(4) -0.002(3) 0.003(3) 0.001(3)
C(23) 0.039(4) 0.024(3) 0.040(4) -0.002(3) -0.003(3) -0.001(3)
C(24) 0.039(4) 0.044(4) 0.091(5) 0.003(3) -0.009(3) 0.015(3)
C(25) 0.034(4) 0.033(3) 0.045(3) -0.009(3) 0.005(3) -0.001(3)
C(26) 0.035(4) 0.028(4) 0.035(3) -0.001(3) -0.001(3) -0.003(3)
C(27) 0.055(4) 0.035(3) 0.047(4) -0.004(3) 0.006(3) 0.004(3)
C(28) 0.033(3) 0.037(3) 0.043(3) -0.001(3) 0.008(3) 0.002(3)
C(29) 0.045(4) 0.029(3) 0.037(4) -0.004(3) 0.003(3) -0.000(3)
C(30) 0.038(4) 0.039(3) 0.043(3) 0.003(3) 0.000(3) -0.003(3)
C(31) 0.034(3) 0.041(3) 0.071(4) 0.005(3) -0.009(3) 0.006(3)
C(32) 0.038(4) 0.032(3) 0.033(3) 0.002(3) -0.003(3) -0.005(2)
C(33) 0.040(3) 0.039(3) 0.049(3) 0.001(3) -0.003(3) 0.009(3)
C(34) 0.041(3) 0.035(3) 0.071(4) -0.002(3) -0.001(3) 0.012(3)
C(35) 0.043(3) 0.040(3) 0.051(3) 0.002(3) 0.005(3) 0.014(3)
C(36) 0.045(3) 0.038(3) 0.054(3) -0.000(3) 0.004(3) 0.011(3)
C(37) 0.085(5) 0.034(3) 0.078(4) -0.001(3) 0.000(3) 0.011(3)
C(38) 0.087(5) 0.022(3) 0.093(5) -0.006(3) 0.008(3) 0.005(3)
C(39) 0.109(5) 0.038(3) 0.078(4) 0.003(4) 0.008(4) 0.006(3)
C(40) 0.068(4) 0.030(3) 0.079(4) -0.002(3) -0.007(3) 0.012(3)
C(41) 0.055(4) 0.086(4) 0.067(4) -0.014(3) 0.016(3) -0.006(3)
C(42) 0.045(4) 0.045(3) 0.131(5) 0.011(3) -0.010(4) 0.002(3)
C(43) 0.120(5) 0.026(3) 0.081(4) 0.003(4) 0.002(4) 0.014(3)
C(44) 0.096(5) 0.035(3) 0.103(5) 0.011(3) -0.010(4) 0.007(3)
C(45) 0.061(4) 0.079(4) 0.108(5) -0.009(3) -0.038(4) 0.016(4)
C(46) 0.076(5) 0.069(4) 0.148(6) -0.038(4) 0.015(4) 0.008(4)

loop_
_atom_type_symbol
_atom_type_description
_atom_type_scat_dispersion_real
_atom_type_scat_dispersion_imag
_atom_type_scat_source
C C 0.018 0.009
;
International Tables for Crystallography
(1992, Vol. C, Tables 4.2.6.8 and 6.1.1.4)
;
H H 0.000 0.000
;
International Tables for Crystallography
(1992, Vol. C, Table 6.1.1.4)
;
O O 0.049 0.032
;
International Tables for Crystallography
(1992, Vol. C, Tables 4.2.6.8 and 6.1.1.4)
;

loop_
_geom_angle_atom_site_label_1
_geom_angle_atom_site_label_2
_geom_angle_atom_site_label_3
_geom_angle
_geom_angle_publ_flag
C(27) O(1) C(42) 116.7(3) yes
C(20) O(3) C(46) 115.9(4) yes
C(13) C(5) C(16) 124.5(4) yes
C(13) C(5) H(44) 117.8(6) no
C(16) C(5) H(44) 117.7(6) no
C(14) C(6) C(22) 124.8(4) yes
C(14) C(6) H(41) 117.9(6) no
C(22) C(6) H(41) 117.3(6) no
C(8) C(7) C(19) 120.5(4) yes
C(8) C(7) C(22) 119.8(4) yes
C(19) C(7) C(22) 119.6(4) yes
C(9) C(8) C(10) 118.1(4) yes
C(9) C(8) C(7) 121.9(4) yes
C(10) C(8) C(7) 120.0(4) yes
C(23) C(9) H(42) 117.3(6) no
C(23) C(9) C(8) 124.6(4) yes
H(42) C(9) C(8) 118.1(6) no
C(11) C(10) C(12) 122.1(4) yes
C(11) C(10) C(8) 117.2(4) yes
C(12) C(10) C(8) 120.6(4) yes
C(26) C(11) H(43) 119.3(6) no
C(26) C(11) C(10) 123.6(4) yes
H(43) C(11) C(10) 117.1(6) no
C(13) C(12) C(21) 120.8(4) yes
C(13) C(12) C(10) 119.6(4) yes
C(21) C(12) C(10) 119.6(4) yes
C(22) C(13) C(5) 117.9(4) yes
C(22) C(13) C(12) 119.7(4) yes
C(5) C(13) C(12) 122.5(4) yes
C(16) C(14) C(25) 119.5(4) yes
C(16) C(14) C(6) 117.7(4) yes
C(25) C(14) C(6) 122.8(4) yes
C(27) C(15) C(29) 116.8(4) yes
C(27) C(15) C(32) 120.9(4) yes
C(29) C(15) C(32) 122.2(4) yes
C(18) C(16) C(5) 123.0(4) yes
C(18) C(16) C(14) 118.5(4) yes
C(5) C(16) C(14) 118.5(4) yes
C(26) C(17) C(29) 119.4(4) yes
C(26) C(17) C(35) 119.8(4) yes
C(29) C(17) C(35) 120.7(4) yes
C(30) C(18) C(31) 121.2(4) yes
C(30) C(18) C(16) 120.7(4) yes
C(31) C(18) C(16) 118.1(4) yes
C(43) C(19) H(37) 109.1(5) no
C(43) C(19) H(38) 108.6(5) no
C(43) C(19) C(7) 111.9(3) yes
H(37) C(19) H(38) 109.5(5) no
H(37) C(19) C(7) 109.6(5) no
H(38) C(19) C(7) 108.2(5) no
C(29) C(20) O(3) 111.6(4) yes
C(29) C(20) O(4) 125.2(5) yes
O(3) C(20) O(4) 123.2(5) yes
C(39) C(21) H(31) 108.1(5) no
C(39) C(21) H(32) 109.2(5) no
C(39) C(21) C(12) 112.4(3) yes
H(31) C(21) H(32) 109.5(5) no
H(31) C(21) C(12) 108.8(5) no
H(32) C(21) C(12) 108.9(5) no
C(6) C(22) C(7) 123.1(4) yes
C(6) C(22) C(13) 116.7(4) yes
C(7) C(22) C(13) 120.2(4) yes
C(26) C(23) C(32) 119.3(4) yes
C(26) C(23) C(9) 117.4(4) yes
C(32) C(23) C(9) 123.3(4) yes
C(30) C(24) C(45) 113.1(4) yes
C(30) C(24) H(27) 108.5(5) no
C(30) C(24) H(28) 109.2(5) no
C(45) C(24) H(27) 109.4(5) no
C(45) C(24) H(28) 107.2(5) no
H(27) C(24) H(28) 109.5(6) no
C(28) C(25) C(36) 122.7(4) yes
C(28) C(25) C(14) 119.8(4) yes
C(36) C(25) C(14) 117.5(4) yes
C(11) C(26) C(17) 121.5(4) yes
C(11) C(26) C(23) 119.1(4) yes
C(17) C(26) C(23) 119.4(4) yes
O(1) C(27) O(2) 124.3(5) yes
O(1) C(27) C(15) 109.7(4) yes
O(2) C(27) C(15) 126.0(4) yes
C(30) C(28) C(34) 118.3(4) yes
C(30) C(28) C(25) 121.1(4) yes
C(34) C(28) C(25) 120.6(4) yes
C(15) C(29) C(17) 120.8(4) yes
C(15) C(29) C(20) 116.3(4) yes
C(17) C(29) C(20) 122.5(4) yes
C(18) C(30) C(24) 121.1(4) yes
C(18) C(30) C(28) 120.3(4) yes
C(24) C(30) C(28) 118.5(4) yes
C(44) C(31) H(29) 108.2(5) no
C(44) C(31) H(30) 108.5(5) no
C(44) C(31) C(18) 112.8(4) yes
H(29) C(31) H(30) 109.5(6) no
H(29) C(31) C(18) 110.7(5) no
H(30) C(31) C(18) 107.1(5) no
C(33) C(32) C(15) 122.7(4) yes
C(33) C(32) C(23) 118.6(4) yes
C(15) C(32) C(23) 118.7(4) yes
C(40) C(33) H(35) 108.0(4) no
C(40) C(33) H(36) 108.4(4) no
C(40) C(33) C(32) 112.3(3) yes
H(35) C(33) H(36) 109.5(5) no
H(35) C(33) C(32) 110.8(5) no
H(36) C(33) C(32) 107.8(5) no
C(41) C(34) H(25) 107.4(5) no
C(41) C(34) H(26) 108.4(5) no
C(41) C(34) C(28) 114.5(4) yes
H(25) C(34) H(26) 109.5(6) no
H(25) C(34) C(28) 108.0(5) no
H(26) C(34) C(28) 109.0(5) no
C(38) C(35) H(33) 107.4(5) no
C(38) C(35) H(34) 108.8(5) no
C(38) C(35) C(17) 113.3(3) yes
H(33) C(35) H(34) 109.5(5) no
H(33) C(35) C(17) 108.2(5) no
H(34) C(35) C(17) 109.6(5) no
C(37) C(36) H(39) 108.2(4) no
C(37) C(36) H(40) 108.4(5) no
C(37) C(36) C(25) 111.8(3) yes
H(39) C(36) H(40) 109.5(5) no
H(39) C(36) C(25) 110.1(5) no
H(40) C(36) C(25) 108.7(4) no
H(22) C(37) H(23) 109.5(6) no
H(22) C(37) H(24) 109.5(6) no
H(22) C(37) C(36) 108.7(5) no
H(23) C(37) H(24) 109.5(6) no
H(23) C(37) C(36) 111.2(5) no
H(24) C(37) C(36) 108.5(5) no
H(13) C(38) H(14) 109.5(6) no
H(13) C(38) H(15) 109.5(6) no
H(13) C(38) C(35) 111.9(5) no
H(14) C(38) H(15) 109.5(6) no
H(14) C(38) C(35) 107.6(5) no
H(15) C(38) C(35) 108.9(4) no
H(10) C(39) H(11) 109.5(6) no
H(10) C(39) H(12) 109.5(7) no
H(10) C(39) C(21) 108.6(5) no
H(11) C(39) H(12) 109.5(7) no
H(11) C(39) C(21) 109.7(5) no
H(12) C(39) C(21) 110.0(5) no
H(16) C(40) H(17) 109.5(6) no
H(16) C(40) H(18) 109.5(6) no
H(16) C(40) C(33) 108.7(4) no
H(17) C(40) H(18) 109.5(5) no
H(17) C(40) C(33) 111.4(5) no
H(18) C(40) C(33) 108.3(4) no
H(1) C(41) H(2) 109.5(6) no
H(1) C(41) H(3) 109.5(6) no
H(1) C(41) C(34) 107.9(5) no
H(2) C(41) H(3) 109.5(6) no
H(2) C(41) C(34) 109.0(5) no
H(3) C(41) C(34) 111.5(5) no
H(45) C(42) H(46) 109.5(6) no
H(45) C(42) H(47) 109.5(6) no
H(45) C(42) O(1) 109.7(5) no
H(46) C(42) H(47) 109.5(6) no
H(46) C(42) O(1) 109.0(5) no
H(47) C(42) O(1) 109.8(5) no
H(19) C(43) H(20) 109.5(6) no
H(19) C(43) H(21) 109.5(6) no
H(19) C(43) C(19) 108.4(5) no
H(20) C(43) H(21) 109.5(7) no
H(20) C(43) C(19) 111.0(5) no
H(21) C(43) C(19) 109.0(5) no
H(7) C(44) H(8) 109.5(6) no
H(7) C(44) H(9) 109.5(6) no
H(7) C(44) C(31) 108.7(5) no
H(8) C(44) H(9) 109.5(6) no
H(8) C(44) C(31) 109.0(5) no
H(9) C(44) C(31) 110.7(5) no
H(4) C(45) H(5) 109.5(6) no
H(4) C(45) H(6) 109.5(6) no
H(4) C(45) C(24) 111.2(5) no
H(5) C(45) H(6) 109.5(6) no
H(5) C(45) C(24) 109.7(5) no
H(6) C(45) C(24) 107.5(5) no
H(48) C(46) H(49) 109.5(7) no
H(48) C(46) H(50) 109.5(7) no
H(48) C(46) O(3) 108.7(5) no
H(49) C(46) H(50) 109.5(6) no
H(49) C(46) O(3) 110.7(5) no
H(50) C(46) O(3) 109.0(5) no

loop_
_geom_bond_atom_site_label_1
_geom_bond_atom_site_label_2
_geom_bond_distance
_geom_bond_publ_flag
O(1) C(27) 1.349(6) yes
O(1) C(42) 1.448(5) yes
O(2) C(27) 1.189(6) yes
O(3) C(20) 1.348(6) yes
O(3) C(46) 1.446(6) yes
O(4) C(20) 1.190(6) yes
C(5) C(13) 1.404(7) yes
C(5) C(16) 1.372(7) yes
C(5) H(44) 0.950(6) no
C(6) C(14) 1.384(7) yes
C(6) C(22) 1.413(7) yes
C(6) H(41) 0.950(6) no
C(7) C(8) 1.402(7) yes
C(7) C(19) 1.525(6) yes
C(7) C(22) 1.413(7) yes
C(8) C(9) 1.409(7) yes
C(8) C(10) 1.445(7) yes
C(9) C(23) 1.377(7) yes
C(9) H(42) 0.950(6) no
C(10) C(11) 1.422(7) yes
C(10) C(12) 1.413(7) yes
C(11) C(26) 1.378(7) yes
C(11) H(43) 0.950(6) no
C(12) C(13) 1.409(7) yes
C(12) C(21) 1.532(6) yes
C(13) C(22) 1.457(7) yes
C(14) C(16) 1.450(7) yes
C(14) C(25) 1.447(7) yes
C(15) C(27) 1.500(7) yes
C(15) C(29) 1.455(7) yes
C(15) C(32) 1.353(7) yes
C(16) C(18) 1.437(7) yes
C(17) C(26) 1.442(7) yes
C(17) C(29) 1.356(7) yes
C(17) C(35) 1.520(6) yes
C(18) C(30) 1.367(7) yes
C(18) C(31) 1.536(6) yes
C(19) C(43) 1.540(6) yes
C(19) H(37) 0.950(6) no
C(19) H(38) 0.950(6) no
C(20) C(29) 1.485(8) yes
C(21) C(39) 1.517(6) yes
C(21) H(31) 0.950(6) no
C(21) H(32) 0.950(6) no
C(23) C(26) 1.455(7) yes
C(23) C(32) 1.446(7) yes
C(24) C(30) 1.528(7) yes
C(24) C(45) 1.522(7) yes
C(24) H(27) 0.950(6) no
C(24) H(28) 0.950(7) no
C(25) C(28) 1.357(7) yes
C(25) C(36) 1.530(6) yes
C(28) C(30) 1.458(7) yes
C(28) C(34) 1.512(6) yes
C(31) C(44) 1.523(6) yes
C(31) H(29) 0.950(6) no
C(31) H(30) 0.950(6) no
C(32) C(33) 1.529(6) yes
C(33) C(40) 1.541(6) yes
C(33) H(35) 0.950(6) no
C(33) H(36) 0.950(6) no
C(34) C(41) 1.526(6) yes
C(34) H(25) 0.950(6) no
C(34) H(26) 0.950(6) no
C(35) C(38) 1.542(6) yes
C(35) H(33) 0.950(6) no
C(35) H(34) 0.950(6) no
C(36) C(37) 1.538(6) yes
C(36) H(39) 0.950(6) no
C(36) H(40) 0.950(6) no
C(37) H(22) 0.950(6) no
C(37) H(23) 0.950(6) no
C(37) H(24) 0.950(7) no
C(38) H(13) 0.950(6) no
C(38) H(14) 0.950(7) no
C(38) H(15) 0.950(7) no
C(39) H(10) 0.950(8) no
C(39) H(11) 0.950(7) no
C(39) H(12) 0.950(6) no
C(40) H(16) 0.950(7) no
C(40) H(17) 0.950(6) no
C(40) H(18) 0.950(6) no
C(41) H(1) 0.950(6) no
C(41) H(2) 0.950(6) no
C(41) H(3) 0.950(6) no
C(42) H(45) 0.950(6) no
C(42) H(46) 0.950(7) no
C(42) H(47) 0.950(6) no
C(43) H(19) 0.950(8) no
C(43) H(20) 0.950(6) no
C(43) H(21) 0.950(8) no
C(44) H(7) 0.950(7) no
C(44) H(8) 0.950(7) no
C(44) H(9) 0.950(6) no
C(45) H(4) 0.950(7) no
C(45) H(5) 0.950(7) no
C(45) H(6) 0.950(7) no
C(46) H(48) 0.950(7) no
C(46) H(49) 0.950(7) no
C(46) H(50) 0.950(7) no

loop_
_geom_contact_atom_site_label_1
_geom_contact_atom_site_label_2
_geom_contact_distance
_geom_contact_publ_flag
_geom_contact_site_symmetry_2
O(1) O(2) 2.245(4) yes 55501
O(1) O(4) 3.416(4) yes 55501
O(1) C(15) 2.332(6) yes 55501
O(1) C(29) 3.432(6) yes 55501
O(1) C(32) 2.942(6) yes 55501
O(1) C(33) 2.988(5) yes 55501
O(1) C(40) 3.249(5) yes 55501
O(1) H(9) 3.589(5) no 65502
O(1) H(18) 2.641(5) no 55501
O(1) H(36) 2.544(5) no 55501
O(1) H(36) 2.985(5) no 55503
O(1) H(45) 1.981(5) no 55501
O(1) H(46) 1.973(5) no 55501
O(1) H(46) 3.576(6) no 55503
O(1) H(47) 1.982(5) no 55501
O(2) O(1) 2.245(4) yes 55501
O(2) O(4) 3.085(5) yes 55501
O(2) C(15) 2.400(6) yes 55501
O(2) C(20) 2.974(6) yes 55501
O(2) C(29) 3.085(6) yes 55501
O(2) C(32) 3.413(6) yes 55501
O(2) C(42) 2.687(5) yes 55501
O(2) H(36) 3.191(5) no 55501
O(2) H(46) 2.671(5) no 55501
O(2) H(47) 2.635(6) no 55501
O(3) O(4) 2.234(5) yes 55501
O(3) C(15) 3.474(6) yes 55501
O(3) C(17) 2.975(6) yes 55501
O(3) C(29) 2.344(6) yes 55501
O(3) C(35) 2.970(5) yes 55501
O(3) C(38) 3.316(6) yes 55501
O(3) H(14) 2.739(6) no 55501
O(3) H(34) 2.497(5) no 55501
O(3) H(48) 1.968(6) no 55501
O(3) H(49) 1.991(6) no 55501
O(3) H(50) 1.971(6) no 55501
O(4) O(1) 3.416(4) yes 55501
O(4) O(2) 3.085(5) yes 55501
O(4) O(3) 2.234(5) yes 55501
O(4) C(15) 3.012(6) yes 55501
O(4) C(17) 3.426(6) yes 55501
O(4) C(27) 2.876(6) yes 55501
O(4) C(29) 2.379(6) yes 55501
O(4) C(42) 3.417(6) yes 55503
O(4) C(46) 2.650(6) yes 55501
O(4) H(7) 3.591(6) no 65504
O(4) H(8) 2.945(6) no 65504
O(4) H(34) 3.227(5) no 55501
O(4) H(45) 3.361(6) no 55503
O(4) H(46) 2.687(6) no 55503
O(4) H(48) 2.605(6) no 55501
O(4) H(49) 3.586(6) no 55501
O(4) H(50) 2.600(6) no 55501
C(5) C(6) 2.748(6) yes 55501
C(5) C(12) 2.465(7) yes 55501
C(5) C(14) 2.426(7) yes 55501
C(5) C(18) 2.468(7) yes 55501
C(5) C(21) 2.949(7) yes 55501
C(5) C(22) 2.450(7) yes 55501
C(5) C(31) 2.914(6) yes 55501
C(5) C(44) 3.414(7) yes 55501
C(5) H(7) 2.903(6) no 55501
C(5) H(11) 3.184(7) no 55501
C(5) H(23) 3.489(6) no 55503
C(5) H(30) 2.589(6) no 55501
C(5) H(31) 2.589(6) no 55501
C(6) C(5) 2.748(6) yes 55501
C(6) C(7) 2.484(8) yes 55501
C(6) C(13) 2.443(6) yes 55501
C(6) C(16) 2.426(7) yes 55501
C(6) C(19) 2.940(6) yes 55501
C(6) C(25) 2.486(7) yes 55501
C(6) C(36) 2.910(6) yes 55501
C(6) C(37) 3.390(6) yes 55501
C(6) C(43) 3.572(7) yes 55501
C(6) H(19) 3.119(6) no 55501
C(6) H(24) 2.867(6) no 55501
C(6) H(37) 2.600(6) no 55501
C(6) H(40) 2.605(6) no 55501
C(6) H(40) 3.527(6) no 55503
C(7) C(6) 2.484(8) yes 55501
C(7) C(9) 2.458(8) yes 55501
C(7) C(10) 2.466(7) yes 55501
C(7) C(12) 2.866(6) yes 55501
C(7) C(13) 2.488(7) yes 55501
C(7) C(43) 2.539(6) yes 55501
C(7) H(19) 2.714(6) no 55501
C(7) H(20) 3.361(6) no 55501
C(7) H(21) 2.705(6) no 55501
C(7) H(37) 2.049(6) no 55501
C(7) H(37) 3.254(6) no 55503
C(7) H(38) 2.032(6) no 55501
C(7) H(38) 3.341(6) no 55503
C(7) H(41) 2.641(7) no 55501
C(7) H(42) 2.622(8) no 55501
C(8) C(11) 2.448(6) yes 55501
C(8) C(12) 2.483(7) yes 55501
C(8) C(13) 2.845(7) yes 55501
C(8) C(19) 2.542(6) yes 55501
C(8) C(22) 2.436(7) yes 55501
C(8) C(23) 2.467(7) yes 55501
C(8) C(26) 2.849(7) yes 55501
C(8) C(43) 3.366(6) yes 55501
C(8) H(21) 3.143(6) no 55501
C(8) H(37) 3.265(6) no 55501
C(8) H(38) 2.611(6) no 55501
C(8) H(38) 3.152(6) no 55503
C(8) H(42) 2.037(7) no 55501
C(8) H(43) 3.297(6) no 55501
C(9) C(7) 2.458(8) yes 55501
C(9) C(10) 2.448(7) yes 55501
C(9) C(11) 2.759(6) yes 55501
C(9) C(19) 2.924(7) yes 55501
C(9) C(26) 2.420(7) yes 55501
C(9) C(32) 2.484(8) yes 55501
C(9) C(33) 2.940(7) yes 55501
C(9) C(40) 3.396(6) yes 55501
C(9) C(43) 3.559(7) yes 55501
C(9) H(16) 2.867(6) no 55501
C(9) H(21) 3.118(7) no 55501
C(9) H(35) 2.703(6) no 55501
C(9) H(38) 2.560(6) no 55501
C(9) H(38) 3.552(6) no 55503
C(10) C(7) 2.466(7) yes 55501
C(10) C(9) 2.448(7) yes 55501
C(10) C(13) 2.438(7) yes 55501
C(10) C(21) 2.546(6) yes 55501
C(10) C(22) 2.828(7) yes 55501
C(10) C(23) 2.874(7) yes 55501
C(10) C(26) 2.468(7) yes 55501
C(10) C(39) 3.365(6) yes 55501
C(10) H(10) 3.147(6) no 55501
C(10) H(20) 3.160(7) no 55503
C(10) H(31) 3.268(7) no 55501
C(10) H(32) 2.624(6) no 55501
C(10) H(38) 3.444(6) no 55503
C(10) H(42) 3.302(6) no 55501
C(10) H(43) 2.038(7) no 55501
C(11) C(8) 2.448(6) yes 55501
C(11) C(9) 2.759(6) yes 55501
C(11) C(12) 2.481(8) yes 55501
C(11) C(17) 2.461(7) yes 55501
C(11) C(21) 2.930(7) yes 55501
C(11) C(23) 2.442(7) yes 55501
C(11) C(35) 2.921(7) yes 55501
C(11) C(38) 3.405(6) yes 55501
C(11) C(39) 3.534(7) yes 55501
C(11) H(10) 3.073(7) no 55501
C(11) H(15) 2.889(6) no 55501
C(11) H(32) 2.588(6) no 55501
C(11) H(33) 2.632(6) no 55501
C(12) C(5) 2.465(7) yes 55501
C(12) C(7) 2.866(6) yes 55501
C(12) C(8) 2.483(7) yes 55501
C(12) C(11) 2.481(8) yes 55501
C(12) C(22) 2.478(7) yes 55501
C(12) C(39) 2.534(6) yes 55501
C(12) H(10) 2.709(6) no 55501
C(12) H(11) 2.715(6) no 55501
C(12) H(12) 3.349(6) no 55501
C(12) H(20) 2.838(6) no 55503
C(12) H(31) 2.046(6) no 55501
C(12) H(32) 2.048(6) no 55501
C(12) H(43) 2.630(7) no 55501
C(12) H(44) 2.626(7) no 55501
C(13) C(6) 2.443(6) yes 55501
C(13) C(7) 2.488(7) yes 55501
C(13) C(8) 2.845(7) yes 55501
C(13) C(10) 2.438(7) yes 55501
C(13) C(14) 2.862(7) yes 55501
C(13) C(16) 2.456(7) yes 55501
C(13) C(21) 2.558(6) yes 55501
C(13) C(39) 3.401(7) yes 55501
C(13) H(11) 3.204(7) no 55501
C(13) H(20) 3.275(7) no 55503
C(13) H(31) 2.625(6) no 55501
C(13) H(32) 3.264(6) no 55501
C(13) H(37) 3.418(6) no 55503
C(13) H(41) 3.297(6) no 55501
C(13) H(44) 2.029(7) no 55501
C(14) C(5) 2.426(7) yes 55501
C(14) C(13) 2.862(7) yes 55501
C(14) C(18) 2.482(7) yes 55501
C(14) C(22) 2.478(7) yes 55501
C(14) C(28) 2.426(7) yes 55501
C(14) C(30) 2.828(7) yes 55501
C(14) C(36) 2.545(6) yes 55501
C(14) C(37) 3.275(6) yes 55501
C(14) H(24) 2.997(6) no 55501
C(14) H(39) 3.311(6) no 55501
C(14) H(40) 2.635(6) no 55501
C(14) H(40) 3.060(6) no 55503
C(14) H(41) 2.012(7) no 55501
C(14) H(44) 3.280(6) no 55501
C(15) O(1) 2.332(6) yes 55501
C(15) O(2) 2.400(6) yes 55501
C(15) O(3) 3.474(6) yes 55501
C(15) O(4) 3.012(6) yes 55501
C(15) C(17) 2.444(7) yes 55501
C(15) C(20) 2.496(7) yes 55501
C(15) C(23) 2.408(7) yes 55501
C(15) C(26) 2.810(7) yes 55501
C(15) C(33) 2.530(6) yes 55501
C(15) C(40) 3.463(6) yes 55501
C(15) H(18) 3.285(6) no 55501
C(15) H(35) 3.218(6) no 55501
C(15) H(35) 3.396(6) no 55503
C(15) H(36) 2.584(6) no 55501
C(15) H(36) 3.168(6) no 55503
C(16) C(6) 2.426(7) yes 55501
C(16) C(13) 2.456(7) yes 55501
C(16) C(22) 2.866(7) yes 55501
C(16) C(25) 2.503(7) yes 55501
C(16) C(28) 2.837(7) yes 55501
C(16) C(30) 2.436(7) yes 55501
C(16) C(31) 2.550(7) yes 55501
C(16) C(44) 3.315(7) yes 55501
C(16) H(7) 3.052(7) no 55501
C(16) H(23) 3.108(7) no 55503
C(16) H(29) 3.309(7) no 55501
C(16) H(30) 2.606(7) no 55501
C(16) H(40) 3.344(6) no 55503
C(16) H(41) 3.282(6) no 55501
C(16) H(44) 1.999(7) no 55501
C(17) O(3) 2.975(6) yes 55501
C(17) O(4) 3.426(6) yes 55501
C(17) C(11) 2.461(7) yes 55501
C(17) C(15) 2.444(7) yes 55501
C(17) C(20) 2.491(8) yes 55501
C(17) C(23) 2.501(7) yes 55501
C(17) C(32) 2.871(6) yes 55501
C(17) C(38) 2.558(6) yes 55501
C(17) H(13) 3.380(6) no 55501
C(17) H(14) 2.726(6) no 55501
C(17) H(15) 2.727(6) no 55501
C(17) H(17) 2.925(6) no 55503
C(17) H(33) 2.029(6) no 55501
C(17) H(34) 2.045(6) no 55501
C(17) H(43) 2.627(7) no 55501
C(18) C(5) 2.468(7) yes 55501
C(18) C(14) 2.482(7) yes 55501
C(18) C(24) 2.522(7) yes 55501
C(18) C(25) 2.850(6) yes 55501
C(18) C(28) 2.451(7) yes 55501
C(18) C(44) 2.549(6) yes 55501
C(18) C(45) 3.366(7) yes 55501
C(18) H(6) 3.142(7) no 55501
C(18) H(7) 2.707(6) no 55501
C(18) H(8) 2.739(6) no 55501
C(18) H(9) 3.368(6) no 55501
C(18) H(23) 2.888(6) no 55503
C(18) H(27) 2.611(7) no 55501
C(18) H(28) 3.240(7) no 55501
C(18) H(29) 2.073(6) no 55501
C(18) H(30) 2.030(6) no 55501
C(18) H(39) 3.598(6) no 55503
C(18) H(44) 2.621(7) no 55501
C(19) C(6) 2.940(6) yes 55501
C(19) C(8) 2.542(6) yes 55501
C(19) C(9) 2.924(7) yes 55501
C(19) C(22) 2.539(6) yes 55501
C(19) C(43) 1.540(6) yes 55501
C(19) H(19) 2.049(6) no 55501
C(19) H(20) 2.079(6) no 55501
C(19) H(21) 2.055(6) no 55501
C(19) H(41) 2.560(7) no 55501
C(19) H(42) 2.547(7) no 55501
C(20) O(2) 2.974(6) yes 55501
C(20) C(15) 2.496(7) yes 55501
C(20) C(17) 2.491(8) yes 55501
C(20) C(27) 2.793(7) yes 55501
C(20) C(35) 2.932(7) yes 55501
C(20) C(46) 2.368(7) yes 55501
C(20) H(8) 3.497(7) no 65504
C(20) H(14) 3.488(7) no 55501
C(20) H(34) 2.497(7) no 55501
C(20) H(48) 2.593(8) no 55501
C(20) H(49) 3.167(7) no 55501
C(20) H(50) 2.568(7) no 55501
C(21) C(5) 2.949(7) yes 55501
C(21) C(10) 2.546(6) yes 55501
C(21) C(11) 2.930(7) yes 55501
C(21) C(13) 2.558(6) yes 55501
C(21) H(10) 2.031(6) no 55501
C(21) H(10) 3.586(6) no 65504
C(21) H(11) 2.044(6) no 55501
C(21) H(12) 2.047(6) no 55501
C(21) H(15) 3.396(6) no 65504
C(21) H(20) 3.088(6) no 55503
C(21) H(43) 2.539(7) no 55501
C(21) H(44) 2.571(7) no 55501
C(22) C(5) 2.450(7) yes 55501
C(22) C(8) 2.436(7) yes 55501
C(22) C(10) 2.828(7) yes 55501
C(22) C(12) 2.478(7) yes 55501
C(22) C(14) 2.478(7) yes 55501
C(22) C(16) 2.866(7) yes 55501
C(22) C(19) 2.539(6) yes 55501
C(22) C(43) 3.358(7) yes 55501
C(22) H(19) 3.134(6) no 55501
C(22) H(37) 2.629(6) no 55501
C(22) H(37) 3.138(6) no 55503
C(22) H(38) 3.259(6) no 55501
C(22) H(41) 2.032(7) no 55501
C(22) H(44) 3.305(6) no 55501
C(23) C(8) 2.467(7) yes 55501
C(23) C(10) 2.874(7) yes 55501
C(23) C(11) 2.442(7) yes 55501
C(23) C(15) 2.408(7) yes 55501
C(23) C(17) 2.501(7) yes 55501
C(23) C(29) 2.824(7) yes 55501
C(23) C(33) 2.559(6) yes 55501
C(23) C(40) 3.295(6) yes 55501
C(23) H(16) 3.042(6) no 55501
C(23) H(18) 3.593(7) no 55501
C(23) H(35) 2.694(6) no 55501
C(23) H(35) 3.144(6) no 55503
C(23) H(36) 3.304(6) no 55501
C(23) H(42) 2.000(7) no 55501
C(23) H(43) 3.304(6) no 55501
C(24) C(18) 2.522(7) yes 55501
C(24) C(28) 2.566(7) yes 55501
C(24) C(31) 2.954(6) yes 55501
C(24) C(34) 2.903(6) yes 55501
C(24) C(41) 3.546(7) yes 55501
C(24) H(1) 3.098(7) no 55501
C(24) H(4) 2.065(7) no 55501
C(24) H(5) 2.048(7) no 55501
C(24) H(6) 2.022(7) no 55501
C(24) H(8) 3.343(7) no 55501
C(24) H(26) 2.495(6) no 55501
C(24) H(29) 2.560(6) no 55501
C(24) H(48) 3.430(7) no 55508
C(25) C(6) 2.486(7) yes 55501
C(25) C(16) 2.503(7) yes 55501
C(25) C(18) 2.850(6) yes 55501
C(25) C(30) 2.451(7) yes 55501
C(25) C(34) 2.494(6) yes 55501
C(25) C(37) 2.541(6) yes 55501
C(25) C(41) 3.351(6) yes 55501
C(25) H(2) 3.152(6) no 55501
C(25) H(22) 2.716(6) no 55501
C(25) H(23) 3.365(6) no 55501
C(25) H(24) 2.700(6) no 55501
C(25) H(25) 2.571(6) no 55501
C(25) H(26) 3.210(6) no 55501
C(25) H(39) 2.060(6) no 55501
C(25) H(39) 3.297(6) no 55503
C(25) H(40) 2.044(6) no 55501
C(25) H(40) 3.226(6) no 55503
C(25) H(41) 2.639(7) no 55501
C(26) C(8) 2.849(7) yes 55501
C(26) C(9) 2.420(7) yes 55501
C(26) C(10) 2.468(7) yes 55501
C(26) C(15) 2.810(7) yes 55501
C(26) C(29) 2.417(7) yes 55501
C(26) C(32) 2.503(7) yes 55501
C(26) C(35) 2.563(6) yes 55501
C(26) C(38) 3.329(6) yes 55501
C(26) H(15) 3.072(6) no 55501
C(26) H(17) 3.225(7) no 55503
C(26) H(33) 2.653(6) no 55501
C(26) H(34) 3.312(6) no 55501
C(26) H(35) 3.508(6) no 55503
C(26) H(42) 3.275(7) no 55501
C(26) H(43) 2.021(7) no 55501
C(27) O(4) 2.876(6) yes 55501
C(27) C(20) 2.793(7) yes 55501
C(27) C(29) 2.518(7) yes 55501
C(27) C(32) 2.483(8) yes 55501
C(27) C(33) 2.949(7) yes 55501
C(27) C(42) 2.381(7) yes 55501
C(27) H(18) 3.421(7) no 55501
C(27) H(36) 2.504(7) no 55501
C(27) H(36) 3.554(6) no 55503
C(27) H(45) 3.169(7) no 55501
C(27) H(46) 2.602(7) no 55501
C(27) H(47) 2.606(7) no 55501
C(28) C(14) 2.426(7) yes 55501
C(28) C(16) 2.837(7) yes 55501
C(28) C(18) 2.451(7) yes 55501
C(28) C(24) 2.566(7) yes 55501
C(28) C(36) 2.534(6) yes 55501
C(28) C(37) 3.430(6) yes 55501
C(28) C(41) 2.555(6) yes 55501
C(28) C(45) 3.371(7) yes 55501
C(28) H(1) 2.730(6) no 55501
C(28) H(2) 2.733(6) no 55501
C(28) H(3) 3.371(6) no 55501
C(28) H(5) 3.147(7) no 55501
C(28) H(22) 3.255(6) no 55501
C(28) H(25) 2.019(6) no 55501
C(28) H(26) 2.031(6) no 55501
C(28) H(27) 3.295(7) no 55501
C(28) H(28) 2.633(7) no 55501
C(28) H(39) 2.634(6) no 55501
C(28) H(39) 3.094(6) no 55503
C(28) H(40) 3.218(6) no 55501
C(29) O(1) 3.432(6) yes 55501
C(29) O(2) 3.085(6) yes 55501
C(29) O(3) 2.344(6) yes 55501
C(29) O(4) 2.379(6) yes 55501
C(29) C(23) 2.824(7) yes 55501
C(29) C(26) 2.417(7) yes 55501
C(29) C(27) 2.518(7) yes 55501
C(29) C(32) 2.459(7) yes 55501
C(29) C(35) 2.501(6) yes 55501
C(29) C(38) 3.474(6) yes 55501
C(29) H(14) 3.314(6) no 55501
C(29) H(17) 3.257(6) no 55503
C(29) H(33) 3.168(6) no 55501
C(29) H(34) 2.567(6) no 55501
C(29) H(36) 3.483(6) no 55503
C(30) C(14) 2.828(7) yes 55501
C(30) C(16) 2.436(7) yes 55501
C(30) C(25) 2.451(7) yes 55501
C(30) C(31) 2.532(6) yes 55501
C(30) C(34) 2.549(6) yes 55501
C(30) C(41) 3.409(7) yes 55501
C(30) C(44) 3.446(7) yes 55501
C(30) C(45) 2.544(7) yes 55501
C(30) H(1) 3.185(6) no 55501
C(30) H(4) 3.365(7) no 55501
C(30) H(5) 2.731(7) no 55501
C(30) H(6) 2.700(7) no 55501
C(30) H(8) 3.290(7) no 55501
C(30) H(23) 3.436(7) no 55503
C(30) H(25) 3.272(6) no 55501
C(30) H(26) 2.607(6) no 55501
C(30) H(27) 2.039(7) no 55501
C(30) H(28) 2.047(7) no 55501
C(30) H(29) 2.628(6) no 55501
C(30) H(30) 3.200(6) no 55501
C(30) H(39) 3.298(6) no 55503
C(31) O(3) 3.491(5) yes 65504
C(31) C(5) 2.914(6) yes 55501
C(31) C(16) 2.550(7) yes 55501
C(31) C(24) 2.954(6) yes 55501
C(31) C(30) 2.532(6) yes 55501
C(31) C(45) 3.567(6) yes 55501
C(31) H(6) 3.091(6) no 55501
C(31) H(7) 2.037(6) no 55501
C(31) H(8) 2.041(6) no 55501
C(31) H(9) 2.061(6) no 55501
C(31) H(23) 3.079(6) no 55503
C(31) H(27) 2.588(6) no 55501
C(31) H(44) 2.521(7) no 55501
C(32) O(1) 2.942(6) yes 55501
C(32) O(2) 3.413(6) yes 55501
C(32) C(9) 2.484(8) yes 55501
C(32) C(17) 2.871(6) yes 55501
C(32) C(26) 2.503(7) yes 55501
C(32) C(27) 2.483(8) yes 55501
C(32) C(29) 2.459(7) yes 55501
C(32) C(40) 2.551(6) yes 55501
C(32) H(16) 2.733(6) no 55501
C(32) H(17) 3.374(6) no 55501
C(32) H(18) 2.705(6) no 55501
C(32) H(35) 2.067(6) no 55501
C(32) H(35) 3.103(6) no 55503
C(32) H(36) 2.033(6) no 55501
C(32) H(36) 3.466(6) no 55503
C(32) H(42) 2.631(7) no 55501
C(33) O(1) 2.988(5) yes 55501
C(33) C(9) 2.940(7) yes 55501
C(33) C(15) 2.530(6) yes 55501
C(33) C(23) 2.559(6) yes 55501
C(33) C(27) 2.949(7) yes 55501
C(33) C(40) 1.541(6) yes 55501
C(33) H(16) 2.054(6) no 55501
C(33) H(17) 2.085(6) no 55501
C(33) H(18) 2.048(6) no 55501
C(33) H(42) 2.548(7) no 55501
C(34) C(24) 2.903(6) yes 55501
C(34) C(25) 2.494(6) yes 55501
C(34) C(30) 2.549(6) yes 55501
C(34) C(36) 2.954(6) yes 55501
C(34) C(45) 3.478(7) yes 55501
C(34) H(1) 2.030(6) no 55501
C(34) H(2) 2.042(7) no 55501
C(34) H(2) 3.308(6) no 55503
C(34) H(3) 2.072(6) no 55501
C(34) H(5) 3.022(7) no 55501
C(34) H(22) 3.366(6) no 55501
C(34) H(28) 2.512(6) no 55501
C(34) H(39) 2.556(6) no 55501
C(34) H(47) 2.836(6) no 55508
C(35) O(3) 2.970(5) yes 55501
C(35) C(11) 2.921(7) yes 55501
C(35) C(20) 2.932(7) yes 55501
C(35) C(26) 2.563(6) yes 55501
C(35) C(29) 2.501(6) yes 55501
C(35) C(38) 1.542(6) yes 55501
C(35) H(7) 3.381(6) no 65504
C(35) H(11) 3.483(6) no 65504
C(35) H(13) 2.092(6) no 55501
C(35) H(14) 2.041(6) no 55501
C(35) H(15) 2.057(6) no 55501
C(35) H(17) 3.232(6) no 55503
C(35) H(43) 2.548(7) no 55501
C(36) C(6) 2.910(6) yes 55501
C(36) C(14) 2.545(6) yes 55501
C(36) C(28) 2.534(6) yes 55501
C(36) C(34) 2.954(6) yes 55501
C(36) C(41) 3.600(6) yes 55501
C(36) H(2) 3.163(6) no 55501
C(36) H(22) 2.050(6) no 55501
C(36) H(23) 2.080(6) no 55501
C(36) H(24) 2.048(6) no 55501
C(36) H(25) 2.557(6) no 55501
C(36) H(41) 2.521(7) no 55501
C(37) C(6) 3.390(6) yes 55501
C(37) C(14) 3.275(6) yes 55501
C(37) C(25) 2.541(6) yes 55501
C(37) C(28) 3.430(6) yes 55501
C(37) H(2) 3.411(6) no 55503
C(37) H(14) 3.225(6) no 65502
C(37) H(25) 3.093(6) no 55501
C(37) H(39) 2.045(6) no 55501
C(37) H(39) 3.579(6) no 55503
C(37) H(40) 2.047(6) no 55501
C(37) H(40) 3.231(6) no 55503
C(37) H(41) 2.903(6) no 55501
C(37) H(49) 3.445(7) no 65502
C(38) O(3) 3.316(6) yes 55501
C(38) C(11) 3.405(6) yes 55501
C(38) C(17) 2.558(6) yes 55501
C(38) C(26) 3.329(6) yes 55501
C(38) C(29) 3.474(6) yes 55501
C(38) C(35) 1.542(6) yes 55501
C(38) H(19) 3.225(6) no 64502
C(38) H(20) 3.551(7) no 64502
C(38) H(24) 3.402(6) no 64502
C(38) H(33) 2.040(6) no 55501
C(38) H(34) 2.055(6) no 55501
C(38) H(43) 2.886(7) no 55501
C(39) C(10) 3.365(6) yes 55501
C(39) C(11) 3.534(7) yes 55501
C(39) C(12) 2.534(6) yes 55501
C(39) C(13) 3.401(7) yes 55501
C(39) H(16) 3.307(6) no 64502
C(39) H(17) 3.483(7) no 64502
C(39) H(21) 3.415(7) no 64502
C(39) H(31) 2.024(6) no 55501
C(39) H(32) 2.037(6) no 55501
C(39) H(43) 3.009(7) no 55501
C(39) H(44) 3.109(7) no 55501
C(40) O(1) 3.249(5) yes 55501
C(40) C(9) 3.396(6) yes 55501
C(40) C(15) 3.463(6) yes 55501
C(40) C(23) 3.295(6) yes 55501
C(40) C(32) 2.551(6) yes 55501
C(40) C(33) 1.541(6) yes 55501
C(40) H(7) 3.447(6) no 65502
C(40) H(11) 3.164(6) no 65502
C(40) H(12) 3.539(7) no 65502
C(40) H(35) 2.045(6) no 55501
C(40) H(35) 3.131(6) no 55503
C(40) H(36) 2.051(6) no 55501
C(40) H(42) 2.890(7) no 55501
C(41) C(24) 3.546(7) yes 55501
C(41) C(25) 3.351(6) yes 55501
C(41) C(28) 2.555(6) yes 55501
C(41) C(30) 3.409(7) yes 55501
C(41) C(36) 3.600(6) yes 55501
C(41) H(25) 2.024(6) no 55501
C(41) H(26) 2.036(7) no 55501
C(41) H(28) 2.852(7) no 55501
C(41) H(39) 2.962(6) no 55501
C(41) H(46) 3.206(6) no 55506
C(41) H(47) 2.992(6) no 55508
C(42) O(2) 2.687(5) yes 55501
C(42) O(2) 3.496(6) yes 55503
C(42) C(27) 2.381(7) yes 55501
C(42) H(8) 3.405(6) no 65502
C(42) H(9) 3.362(6) no 65502
C(42) H(18) 3.550(7) no 55501
C(42) H(36) 3.381(6) no 55501
C(43) C(6) 3.572(7) yes 55501
C(43) C(7) 2.539(6) yes 55501
C(43) C(8) 3.366(6) yes 55501
C(43) C(9) 3.559(7) yes 55501
C(43) C(19) 1.540(6) yes 55501
C(43) C(22) 3.358(7) yes 55501
C(43) H(10) 3.353(7) no 65502
C(43) H(13) 3.555(7) no 65502
C(43) H(15) 3.284(6) no 65502
C(43) H(37) 2.058(6) no 55501
C(43) H(37) 3.290(6) no 55503
C(43) H(38) 2.051(6) no 55501
C(43) H(38) 3.349(6) no 55503
C(43) H(41) 3.108(7) no 55501
C(43) H(42) 3.098(7) no 55501
C(44) C(5) 3.414(7) yes 55501
C(44) C(16) 3.315(7) yes 55501
C(44) C(18) 2.549(6) yes 55501
C(44) C(30) 3.446(7) yes 55501
C(44) H(18) 3.432(6) no 64502
C(44) H(27) 3.072(7) no 55501
C(44) H(29) 2.032(6) no 55501
C(44) H(30) 2.035(6) no 55501
C(44) H(44) 2.882(7) no 55501
C(44) H(45) 2.995(6) no 64502
C(45) C(18) 3.366(7) yes 55501
C(45) C(28) 3.371(7) yes 55501
C(45) C(30) 2.544(7) yes 55501
C(45) C(31) 3.567(6) yes 55501
C(45) C(34) 3.478(7) yes 55501
C(45) H(25) 3.525(6) no 55503
C(45) H(26) 2.769(7) no 55501
C(45) H(27) 2.044(7) no 55501
C(45) H(28) 2.019(7) no 55501
C(45) H(29) 2.914(6) no 55501
C(45) H(39) 3.562(6) no 55503
C(46) O(4) 2.650(6) yes 55501
C(46) C(20) 2.368(7) yes 55501
C(46) H(1) 3.074(7) no 65504
C(46) H(34) 3.345(7) no 55501
H(1) O(4) 3.275(6) no 55508
H(1) C(24) 3.098(7) no 55501
H(1) C(28) 2.730(6) no 55501
H(1) C(30) 3.185(6) no 55501
H(1) C(34) 2.030(6) no 55501
H(2) C(25) 3.152(6) no 55501
H(2) C(28) 2.733(6) no 55501
H(2) C(34) 2.042(7) no 55501
H(2) C(36) 3.163(6) no 55501
H(3) O(4) 3.159(5) no 55508
H(3) C(28) 3.371(6) no 55501
H(3) C(34) 2.072(6) no 55501
H(3) C(42) 3.120(6) no 55506
H(3) C(42) 3.259(6) no 55508
H(4) O(2) 3.286(6) no 55508
H(4) C(24) 2.065(7) no 55501
H(4) C(30) 3.365(7) no 55501
H(5) O(2) 3.318(6) no 55508
H(5) C(24) 2.048(7) no 55501
H(5) C(28) 3.147(7) no 55501
H(5) C(30) 2.731(7) no 55501
H(5) C(34) 3.022(7) no 55501
H(5) C(34) 3.563(6) no 55503
H(5) C(41) 3.563(7) no 55503
H(6) C(18) 3.142(7) no 55501
H(6) C(24) 2.022(7) no 55501
H(6) C(30) 2.700(7) no 55501
H(6) C(31) 3.091(6) no 55501
H(6) C(37) 3.510(7) no 55503
H(6) C(46) 3.452(7) no 65504
H(7) C(5) 2.903(6) no 55501
H(7) C(16) 3.052(7) no 55501
H(7) C(18) 2.707(6) no 55501
H(7) C(31) 2.037(6) no 55501
H(7) C(40) 3.447(6) no 64502
H(8) C(18) 2.739(6) no 55501
H(8) C(24) 3.343(7) no 55501
H(8) C(30) 3.290(7) no 55501
H(8) C(31) 2.041(6) no 55501
H(8) C(42) 3.405(6) no 64502
H(9) O(1) 3.589(5) no 64502
H(9) O(2) 2.850(6) no 65504
H(9) C(15) 3.504(6) no 65504
H(9) C(18) 3.368(6) no 55501
H(9) C(27) 3.449(7) no 65504
H(9) C(31) 2.061(6) no 55501
H(9) C(42) 3.362(6) no 64502
H(10) C(10) 3.147(6) no 55501
H(10) C(11) 3.073(7) no 55501
H(10) C(12) 2.709(6) no 55501
H(10) C(21) 2.031(6) no 55501
H(10) C(43) 3.353(7) no 64502
H(11) C(5) 3.184(7) no 55501
H(11) C(12) 2.715(6) no 55501
H(11) C(13) 3.204(7) no 55501
H(11) C(21) 2.044(6) no 55501
H(11) C(40) 3.164(6) no 64502
H(12) C(8) 3.188(6) no 65504
H(12) C(9) 3.031(6) no 65504
H(12) C(10) 3.530(7) no 65504
H(12) C(12) 3.349(6) no 55501
H(12) C(21) 2.047(6) no 55501
H(12) C(23) 3.242(7) no 65504
H(12) C(26) 3.538(7) no 65504
H(12) C(40) 3.539(7) no 64502
H(13) C(6) 2.969(6) no 65504
H(13) C(13) 3.426(7) no 65504
H(13) C(14) 3.274(6) no 65504
H(13) C(17) 3.380(6) no 55501
H(13) C(22) 3.050(6) no 65504
H(13) C(35) 2.092(6) no 55501
H(13) C(43) 3.555(7) no 64502
H(14) O(3) 2.739(6) no 55501
H(14) C(17) 2.726(6) no 55501
H(14) C(20) 3.488(7) no 55501
H(14) C(29) 3.314(6) no 55501
H(14) C(35) 2.041(6) no 55501
H(14) C(37) 3.225(6) no 64502
H(15) C(11) 2.889(6) no 55501
H(15) C(17) 2.727(6) no 55501
H(15) C(26) 3.072(6) no 55501
H(15) C(35) 2.057(6) no 55501
H(15) C(43) 3.284(6) no 64502
H(16) C(9) 2.867(6) no 55501
H(16) C(23) 3.042(6) no 55501
H(16) C(32) 2.733(6) no 55501
H(16) C(33) 2.054(6) no 55501
H(16) C(39) 3.307(6) no 65502
H(17) C(32) 3.374(6) no 55501
H(17) C(33) 2.085(6) no 55501
H(17) C(39) 3.483(7) no 65502
H(18) O(1) 2.641(5) no 55501
H(18) C(15) 3.285(6) no 55501
H(18) C(23) 3.593(7) no 55501
H(18) C(27) 3.421(7) no 55501
H(18) C(32) 2.705(6) no 55501
H(18) C(32) 3.550(6) no 55503
H(18) C(33) 2.048(6) no 55501
H(18) C(33) 3.158(6) no 55503
H(18) C(42) 3.550(7) no 55501
H(18) C(44) 3.432(6) no 65502
H(19) C(6) 3.119(6) no 55501
H(19) C(7) 2.714(6) no 55501
H(19) C(19) 2.049(6) no 55501
H(19) C(19) 3.329(6) no 55503
H(19) C(22) 3.134(6) no 55501
H(19) C(38) 3.225(6) no 65502
H(20) C(7) 3.361(6) no 55501
H(20) C(19) 2.079(6) no 55501
H(20) C(38) 3.551(7) no 65502
H(21) C(7) 2.705(6) no 55501
H(21) C(8) 3.143(6) no 55501
H(21) C(9) 3.118(7) no 55501
H(21) C(19) 2.055(6) no 55501
H(21) C(19) 3.248(6) no 55503
H(21) C(39) 3.415(7) no 65502
H(22) C(25) 2.716(6) no 55501
H(22) C(25) 3.574(6) no 55503
H(22) C(28) 3.255(6) no 55501
H(22) C(34) 3.366(6) no 55501
H(22) C(36) 2.050(6) no 55501
H(22) C(36) 3.274(6) no 55503
H(22) C(41) 3.381(6) no 55503
H(23) C(25) 3.365(6) no 55501
H(23) C(36) 2.080(6) no 55501
H(24) C(6) 2.867(6) no 55501
H(24) C(14) 2.997(6) no 55501
H(24) C(25) 2.700(6) no 55501
H(24) C(36) 2.048(6) no 55501
H(24) C(36) 3.435(6) no 55503
H(24) C(38) 3.402(6) no 65502
H(25) C(25) 2.571(6) no 55501
H(25) C(28) 2.019(6) no 55501
H(25) C(30) 3.272(6) no 55501
H(25) C(36) 2.557(6) no 55501
H(25) C(37) 3.093(6) no 55501
H(25) C(41) 2.024(6) no 55501
H(25) C(41) 3.497(6) no 55503
H(25) C(42) 3.513(6) no 55508
H(26) O(2) 3.154(5) no 55508
H(26) C(24) 2.495(6) no 55501
H(26) C(25) 3.210(6) no 55501
H(26) C(28) 2.031(6) no 55501
H(26) C(30) 2.607(6) no 55501
H(26) C(41) 2.036(7) no 55501
H(26) C(42) 3.316(6) no 55508
H(26) C(45) 2.769(7) no 55501
H(27) C(18) 2.611(7) no 55501
H(27) C(28) 3.295(7) no 55501
H(27) C(30) 2.039(7) no 55501
H(27) C(31) 2.588(6) no 55501
H(27) C(44) 3.072(7) no 55501
H(27) C(45) 2.044(7) no 55501
H(28) O(2) 3.459(6) no 55508
H(28) C(18) 3.240(7) no 55501
H(28) C(28) 2.633(7) no 55501
H(28) C(30) 2.047(7) no 55501
H(28) C(34) 2.512(6) no 55501
H(28) C(41) 2.852(7) no 55501
H(28) C(45) 2.019(7) no 55501
H(29) O(3) 3.079(5) no 65504
H(29) C(16) 3.309(7) no 55501
H(29) C(18) 2.073(6) no 55501
H(29) C(24) 2.560(6) no 55501
H(29) C(30) 2.628(6) no 55501
H(29) C(44) 2.032(6) no 55501
H(29) C(45) 2.914(6) no 55501
H(29) C(46) 3.502(7) no 65504
H(30) O(3) 3.033(5) no 65504
H(30) C(5) 2.589(6) no 55501
H(30) C(16) 2.606(7) no 55501
H(30) C(18) 2.030(6) no 55501
H(30) C(30) 3.200(6) no 55501
H(30) C(44) 2.035(6) no 55501
H(31) C(5) 2.589(6) no 55501
H(31) C(10) 3.268(7) no 55501
H(31) C(11) 3.566(6) no 65504
H(31) C(12) 2.046(6) no 55501
H(31) C(13) 2.625(6) no 55501
H(31) C(26) 3.550(6) no 65504
H(31) C(38) 3.381(6) no 65504
H(31) C(39) 2.024(6) no 55501
H(32) C(10) 2.624(6) no 55501
H(32) C(10) 3.511(6) no 65504
H(32) C(11) 2.588(6) no 55501
H(32) C(11) 3.479(6) no 65504
H(32) C(12) 2.048(6) no 55501
H(32) C(13) 3.264(6) no 55501
H(32) C(39) 2.037(6) no 55501
H(32) C(39) 3.542(6) no 65504
H(33) C(5) 3.386(6) no 65504
H(33) C(11) 2.632(6) no 55501
H(33) C(13) 3.397(6) no 65504
H(33) C(17) 2.029(6) no 55501
H(33) C(26) 2.653(6) no 55501
H(33) C(29) 3.168(6) no 55501
H(33) C(38) 2.040(6) no 55501
H(33) C(39) 3.440(6) no 65504
H(34) O(3) 2.497(5) no 55501
H(34) O(4) 3.227(5) no 55501
H(34) C(5) 3.406(6) no 65504
H(34) C(16) 3.384(6) no 65504
H(34) C(17) 2.045(6) no 55501
H(34) C(20) 2.497(7) no 55501
H(34) C(26) 3.312(6) no 55501
H(34) C(29) 2.567(6) no 55501
H(34) C(38) 2.055(6) no 55501
H(34) C(44) 3.416(6) no 65504
H(34) C(46) 3.345(7) no 55501
H(35) C(9) 2.703(6) no 55501
H(35) C(15) 3.218(6) no 55501
H(35) C(23) 2.694(6) no 55501
H(35) C(32) 2.067(6) no 55501
H(35) C(40) 2.045(6) no 55501
H(36) O(1) 2.544(5) no 55501
H(36) O(2) 3.191(5) no 55501
H(36) C(15) 2.584(6) no 55501
H(36) C(23) 3.304(6) no 55501
H(36) C(27) 2.504(7) no 55501
H(36) C(32) 2.033(6) no 55501
H(36) C(40) 2.051(6) no 55501
H(36) C(42) 3.381(6) no 55501
H(37) C(6) 2.600(6) no 55501
H(37) C(7) 2.049(6) no 55501
H(37) C(8) 3.265(6) no 55501
H(37) C(22) 2.629(6) no 55501
H(37) C(43) 2.058(6) no 55501
H(38) C(7) 2.032(6) no 55501
H(38) C(8) 2.611(6) no 55501
H(38) C(9) 2.560(6) no 55501
H(38) C(22) 3.259(6) no 55501
H(38) C(43) 2.051(6) no 55501
H(39) C(14) 3.311(6) no 55501
H(39) C(25) 2.060(6) no 55501
H(39) C(28) 2.634(6) no 55501
H(39) C(34) 2.556(6) no 55501
H(39) C(37) 2.045(6) no 55501
H(39) C(41) 2.962(6) no 55501
H(40) C(6) 2.605(6) no 55501
H(40) C(14) 2.635(6) no 55501
H(40) C(25) 2.044(6) no 55501
H(40) C(28) 3.218(6) no 55501
H(40) C(37) 2.047(6) no 55501
H(41) C(7) 2.641(7) no 55501
H(41) C(13) 3.297(6) no 55501
H(41) C(14) 2.012(7) no 55501
H(41) C(16) 3.282(6) no 55501
H(41) C(19) 2.560(7) no 55501
H(41) C(22) 2.032(7) no 55501
H(41) C(25) 2.639(7) no 55501
H(41) C(36) 2.521(7) no 55501
H(41) C(37) 2.903(6) no 55501
H(41) C(43) 3.108(7) no 55501
H(42) C(7) 2.622(8) no 55501
H(42) C(8) 2.037(7) no 55501
H(42) C(10) 3.302(6) no 55501
H(42) C(19) 2.547(7) no 55501
H(42) C(23) 2.000(7) no 55501
H(42) C(26) 3.275(7) no 55501
H(42) C(32) 2.631(7) no 55501
H(42) C(33) 2.548(7) no 55501
H(42) C(40) 2.890(7) no 55501
H(42) C(43) 3.098(7) no 55501
H(43) C(8) 3.297(6) no 55501
H(43) C(10) 2.038(7) no 55501
H(43) C(12) 2.630(7) no 55501
H(43) C(17) 2.627(7) no 55501
H(43) C(21) 2.539(7) no 55501
H(43) C(23) 3.304(6) no 55501
H(43) C(26) 2.021(7) no 55501
H(43) C(35) 2.548(7) no 55501
H(43) C(38) 2.886(7) no 55501
H(43) C(39) 3.009(7) no 55501
H(44) C(12) 2.626(7) no 55501
H(44) C(13) 2.029(7) no 55501
H(44) C(14) 3.280(6) no 55501
H(44) C(16) 1.999(7) no 55501
H(44) C(18) 2.621(7) no 55501
H(44) C(21) 2.571(7) no 55501
H(44) C(22) 3.305(6) no 55501
H(44) C(31) 2.521(7) no 55501
H(44) C(39) 3.109(7) no 55501
H(44) C(44) 2.882(7) no 55501
H(45) O(1) 1.981(5) no 55501
H(45) O(2) 2.911(6) no 55503
H(45) C(27) 3.169(7) no 55501
H(45) C(44) 2.995(6) no 65502
H(46) O(1) 1.973(5) no 55501
H(46) O(2) 2.671(5) no 55501
H(46) C(27) 2.602(7) no 55501
H(47) O(1) 1.982(5) no 55501
H(47) O(2) 2.635(6) no 55501
H(47) O(2) 3.560(6) no 55503
H(47) C(27) 2.606(7) no 55501
H(48) O(3) 1.968(6) no 55501
H(48) O(4) 2.605(6) no 55501
H(48) C(20) 2.593(8) no 55501
H(49) O(3) 1.991(6) no 55501
H(49) O(4) 3.586(6) no 55501
H(49) C(20) 3.167(7) no 55501
H(49) C(37) 3.445(7) no 64502
H(49) C(41) 3.118(7) no 65504
H(50) O(3) 1.971(6) no 55501
H(50) O(4) 2.600(6) no 55501
H(50) C(18) 3.482(7) no 65504
H(50) C(20) 2.568(7) no 55501
H(50) C(24) 3.351(7) no 65504
H(50) C(28) 3.576(7) no 65504
H(50) C(30) 3.132(7) no 65504

loop_
_geom_torsion_atom_site_label_1
_geom_torsion_atom_site_label_2
_geom_torsion_atom_site_label_3
_geom_torsion_atom_site_label_4
_geom_torsion
_geom_torsion_publ_flag
C(42) O(1) C(27) O(2) -3.2(7) yes
C(42) O(1) C(27) C(15) 176.6(3) yes
C(27) O(1) C(42) H(45) 179.7(5) no
C(27) O(1) C(42) H(46) -60.5(5) no
C(27) O(1) C(42) H(47) 59.4(6) no
C(46) O(3) C(20) O(4) -4.4(7) yes
C(46) O(3) C(20) C(29) 175.9(3) yes
C(20) O(3) C(46) H(48) 62.0(6) no
C(20) O(3) C(46) H(49) -177.8(5) no
C(20) O(3) C(46) H(50) -57.3(6) no
C(16) C(5) C(13) C(12) -179.4(4) yes
C(16) C(5) C(13) C(22) -0.3(7) yes
H(44) C(5) C(13) C(12) 1.1(8) no
H(44) C(5) C(13) C(22) -179.7(5) no
C(13) C(5) C(16) C(14) 0.9(7) yes
C(13) C(5) C(16) C(18) -179.8(4) yes
H(44) C(5) C(16) C(14) -179.7(5) no
H(44) C(5) C(16) C(18) -0.3(8) no
C(22) C(6) C(14) C(16) -0.5(7) yes
C(22) C(6) C(14) C(25) -179.5(4) yes
H(41) C(6) C(14) C(16) 179.3(5) no
H(41) C(6) C(14) C(25) 0.3(7) no
C(14) C(6) C(22) C(7) 179.8(4) yes
C(14) C(6) C(22) C(13) 1.1(7) yes
H(41) C(6) C(22) C(7) 0.1(7) no
H(41) C(6) C(22) C(13) -178.7(5) no
C(19) C(7) C(8) C(9) 1.2(6) yes
C(19) C(7) C(8) C(10) -177.1(4) yes
C(22) C(7) C(8) C(9) 178.5(4) yes
C(22) C(7) C(8) C(10) 0.3(6) yes
C(8) C(7) C(19) C(43) 88.8(5) yes
C(8) C(7) C(19) H(37) -150.0(5) no
C(8) C(7) C(19) H(38) -30.7(6) no
C(22) C(7) C(19) C(43) -88.5(5) yes
C(22) C(7) C(19) H(37) 32.6(6) no
C(22) C(7) C(19) H(38) 151.9(5) no
C(8) C(7) C(22) C(6) -179.4(4) yes
C(8) C(7) C(22) C(13) -0.7(6) yes
C(19) C(7) C(22) C(6) -2.0(6) yes
C(19) C(7) C(22) C(13) 176.7(4) yes
C(7) C(8) C(9) C(23) -178.7(4) yes
C(7) C(8) C(9) H(42) 0.8(7) no
C(10) C(8) C(9) C(23) -0.4(7) yes
C(10) C(8) C(9) H(42) 179.1(5) no
C(7) C(8) C(10) C(11) 179.8(4) yes
C(7) C(8) C(10) C(12) 1.2(7) yes
C(9) C(8) C(10) C(11) 1.4(6) yes
C(9) C(8) C(10) C(12) -177.1(4) yes
C(8) C(9) C(23) C(26) -1.3(7) yes
C(8) C(9) C(23) C(32) 177.4(4) yes
H(42) C(9) C(23) C(26) 179.2(5) no
H(42) C(9) C(23) C(32) -2.1(7) no
C(8) C(10) C(11) C(26) -0.7(7) yes
C(8) C(10) C(11) H(43) 178.8(5) no
C(12) C(10) C(11) C(26) 177.8(5) yes
C(12) C(10) C(11) H(43) -2.7(7) no
C(8) C(10) C(12) C(13) -2.2(7) yes
C(8) C(10) C(12) C(21) 176.3(4) yes
C(11) C(10) C(12) C(13) 179.3(5) yes
C(11) C(10) C(12) C(21) -2.2(7) yes
C(10) C(11) C(26) C(17) 179.8(4) yes
C(10) C(11) C(26) C(23) -1.1(7) yes
H(43) C(11) C(26) C(17) 0.3(7) no
H(43) C(11) C(26) C(23) 179.4(5) no
C(10) C(12) C(13) C(5) -179.1(4) yes
C(10) C(12) C(13) C(22) 1.8(7) yes
C(21) C(12) C(13) C(5) 2.4(7) yes
C(21) C(12) C(13) C(22) -176.7(4) yes
C(10) C(12) C(21) C(39) 89.4(5) yes
C(10) C(12) C(21) H(31) -151.0(5) no
C(10) C(12) C(21) H(32) -31.7(6) no
C(13) C(12) C(21) C(39) -92.1(5) yes
C(13) C(12) C(21) H(31) 27.6(6) no
C(13) C(12) C(21) H(32) 146.8(5) no
C(5) C(13) C(22) C(6) -0.7(7) yes
C(5) C(13) C(22) C(7) -179.4(4) yes
C(12) C(13) C(22) C(6) 178.5(4) yes
C(12) C(13) C(22) C(7) -0.3(7) yes
C(6) C(14) C(16) C(5) -0.5(7) yes
C(6) C(14) C(16) C(18) -179(508) yes
C(25) C(14) C(16) C(5) 178.5(4) yes
C(25) C(14) C(16) C(18) -0.8(7) yes
C(6) C(14) C(25) C(28) 179.7(4) yes
C(6) C(14) C(25) C(36) 2.7(7) yes
C(16) C(14) C(25) C(28) 0.7(7) yes
C(16) C(14) C(25) C(36) -176.3(4) yes
C(29) C(15) C(27) O(1) 120.1(4) yes
C(29) C(15) C(27) O(2) -60.0(7) yes
C(32) C(15) C(27) O(1) -63.1(6) yes
C(32) C(15) C(27) O(2) 116.7(6) yes
C(27) C(15) C(29) C(17) -179.1(4) yes
C(27) C(15) C(29) C(20) -6.2(6) yes
C(32) C(15) C(29) C(17) 4.1(7) yes
C(32) C(15) C(29) C(20) 177.1(4) yes
C(27) C(15) C(32) C(23) -179.4(4) yes
C(27) C(15) C(32) C(33) 1.1(6) yes
C(29) C(15) C(32) C(23) -2.8(7) yes
C(29) C(15) C(32) C(33) 177.7(4) yes
C(5) C(16) C(18) C(30) 179.3(5) yes
C(5) C(16) C(18) C(31) -2.0(7) yes
C(14) C(16) C(18) C(30) -1.4(7) yes
C(14) C(16) C(18) C(31) 177.3(4) yes
C(29) C(17) C(26) C(11) 178.0(4) yes
C(29) C(17) C(26) C(23) -1.1(7) yes
C(35) C(17) C(26) C(11) 1.1(7) yes
C(35) C(17) C(26) C(23) -178.0(4) yes
C(26) C(17) C(29) C(15) -2.0(7) yes
C(26) C(17) C(29) C(20) -174.5(4) yes
C(35) C(17) C(29) C(15) 174.8(4) yes
C(35) C(17) C(29) C(20) 2.3(7) yes
C(26) C(17) C(35) C(38) -80.3(5) yes
C(26) C(17) C(35) H(33) 38.7(6) no
C(26) C(17) C(35) H(34) 158.0(5) no
C(29) C(17) C(35) C(38) 102.9(5) yes
C(29) C(17) C(35) H(33) -138.1(5) no
C(29) C(17) C(35) H(34) -18.8(6) no
C(16) C(18) C(30) C(24) -179.7(4) yes
C(16) C(18) C(30) C(28) 3.7(7) yes
C(31) C(18) C(30) C(24) 1.6(7) yes
C(31) C(18) C(30) C(28) -175.0(4) yes
C(16) C(18) C(31) C(44) 82.7(5) yes
C(16) C(18) C(31) H(29) -155.9(5) no
C(16) C(18) C(31) H(30) -36.6(6) no
C(30) C(18) C(31) C(44) -98.6(5) yes
C(30) C(18) C(31) H(29) 22.9(7) no
C(30) C(18) C(31) H(30) 142.1(5) no
C(7) C(19) C(43) H(19) 60.6(6) no
C(7) C(19) C(43) H(20) -179.1(6) no
C(7) C(19) C(43) H(21) -58.4(6) no
H(37) C(19) C(43) H(19) -60.8(6) no
H(37) C(19) C(43) H(20) 59.5(8) no
H(37) C(19) C(43) H(21) -179(623) no
H(38) C(19) C(43) H(19) 179(881) no
H(38) C(19) C(43) H(20) -59.7(8) no
H(38) C(19) C(43) H(21) 60.9(6) no
O(3) C(20) C(29) C(15) 125.7(5) yes
O(3) C(20) C(29) C(17) -61.4(6) yes
O(4) C(20) C(29) C(15) -53.9(7) yes
O(4) C(20) C(29) C(17) 118.9(6) yes
C(12) C(21) C(39) H(10) -60.5(6) no
C(12) C(21) C(39) H(11) 59.2(6) no
C(12) C(21) C(39) H(12) 179(359) no
H(31) C(21) C(39) H(10) 179.5(6) no
H(31) C(21) C(39) H(11) -60.9(7) no
H(31) C(21) C(39) H(12) 59.6(8) no
H(32) C(21) C(39) H(10) 60.5(6) no
H(32) C(21) C(39) H(11) -179(719) no
H(32) C(21) C(39) H(12) -59.4(8) no
C(9) C(23) C(26) C(11) 2.0(7) yes
C(9) C(23) C(26) C(17) -178.8(4) yes
C(32) C(23) C(26) C(11) -176.8(4) yes
C(32) C(23) C(26) C(17) 2.4(7) yes
C(9) C(23) C(32) C(15) -179.1(4) yes
C(9) C(23) C(32) C(33) 0.4(7) yes
C(26) C(23) C(32) C(15) -0.4(6) yes
C(26) C(23) C(32) C(33) 179.1(4) yes
C(45) C(24) C(30) C(18) -89.8(5) yes
C(45) C(24) C(30) C(28) 86.9(5) yes
H(27) C(24) C(30) C(18) 31.7(7) no
H(27) C(24) C(30) C(28) -151.6(5) no
H(28) C(24) C(30) C(18) 151.0(5) no
H(28) C(24) C(30) C(28) -32.3(7) no
C(30) C(24) C(45) H(4) 179.2(5) no
C(30) C(24) C(45) H(5) -59.6(6) no
C(30) C(24) C(45) H(6) 59.3(6) no
H(27) C(24) C(45) H(4) 58.1(7) no
H(27) C(24) C(45) H(5) 179.4(6) no
H(27) C(24) C(45) H(6) -61.7(7) no
H(28) C(24) C(45) H(4) -60.5(7) no
H(28) C(24) C(45) H(5) 60.8(7) no
H(28) C(24) C(45) H(6) 179.7(6) no
C(14) C(25) C(28) C(30) 1.5(7) yes
C(14) C(25) C(28) C(34) 179.8(4) yes
C(36) C(25) C(28) C(30) 178.4(4) yes
C(36) C(25) C(28) C(34) -3.3(7) yes
C(14) C(25) C(36) C(37) 80.1(5) yes
C(14) C(25) C(36) H(39) -159.6(5) no
C(14) C(25) C(36) H(40) -39.6(6) no
C(28) C(25) C(36) C(37) -96.9(5) yes
C(28) C(25) C(36) H(39) 23.5(7) no
C(28) C(25) C(36) H(40) 143.5(5) no
C(25) C(28) C(30) C(18) -3.8(7) yes
C(25) C(28) C(30) C(24) 179.5(4) yes
C(34) C(28) C(30) C(18) 177.9(4) yes
C(34) C(28) C(30) C(24) 1.1(6) yes
C(25) C(28) C(34) C(41) -88.2(5) yes
C(25) C(28) C(34) H(25) 31.4(7) no
C(25) C(28) C(34) H(26) 150.2(5) no
C(30) C(28) C(34) C(41) 90.2(5) yes
C(30) C(28) C(34) H(25) -150.3(5) no
C(30) C(28) C(34) H(26) -31.4(6) no
C(18) C(31) C(44) H(7) -57.6(6) no
C(18) C(31) C(44) H(8) 61.6(6) no
C(18) C(31) C(44) H(9) -177.9(5) no
H(29) C(31) C(44) H(7) 179.5(6) no
H(29) C(31) C(44) H(8) -61.2(7) no
H(29) C(31) C(44) H(9) 59.2(7) no
H(30) C(31) C(44) H(7) 60.8(7) no
H(30) C(31) C(44) H(8) -179(881) no
H(30) C(31) C(44) H(9) -59.4(7) no
C(15) C(32) C(33) C(40) 100.1(5) yes
C(15) C(32) C(33) H(35) -139.1(5) no
C(15) C(32) C(33) H(36) -19.4(6) no
C(23) C(32) C(33) C(40) -79.4(5) yes
C(23) C(32) C(33) H(35) 41.4(6) no
C(23) C(32) C(33) H(36) 161.1(4) no
C(32) C(33) C(40) H(16) 60.9(6) no
C(32) C(33) C(40) H(17) -178.4(5) no
C(32) C(33) C(40) H(18) -57.9(6) no
H(35) C(33) C(40) H(16) -61.5(6) no
H(35) C(33) C(40) H(17) 59.2(7) no
H(35) C(33) C(40) H(18) 179.6(5) no
H(36) C(33) C(40) H(16) 179(881) no
H(36) C(33) C(40) H(17) -59.3(7) no
H(36) C(33) C(40) H(18) 61.1(6) no
C(28) C(34) C(41) H(1) -60.2(6) no
C(28) C(34) C(41) H(2) 58.6(6) no
C(28) C(34) C(41) H(3) 179.5(5) no
H(25) C(34) C(41) H(1) 179(508) no
H(25) C(34) C(41) H(2) -61.3(6) no
H(25) C(34) C(41) H(3) 59.6(7) no
H(26) C(34) C(41) H(1) 61.7(6) no
H(26) C(34) C(41) H(2) -179.5(6) no
H(26) C(34) C(41) H(3) -58.6(7) no
C(17) C(35) C(38) H(13) 179.2(5) no
C(17) C(35) C(38) H(14) -60.6(6) no
C(17) C(35) C(38) H(15) 58.0(6) no
H(33) C(35) C(38) H(13) 59.7(7) no
H(33) C(35) C(38) H(14) 179(881) no
H(33) C(35) C(38) H(15) -61.5(6) no
H(34) C(35) C(38) H(13) -58.7(7) no
H(34) C(35) C(38) H(14) 61.6(6) no
H(34) C(35) C(38) H(15) -179(719) no
C(25) C(36) C(37) H(22) 60.4(6) no
C(25) C(36) C(37) H(23) -179.0(5) no
C(25) C(36) C(37) H(24) -58.6(6) no
H(39) C(36) C(37) H(22) -61.1(6) no
H(39) C(36) C(37) H(23) 59.5(7) no
H(39) C(36) C(37) H(24) 179(881) no
H(40) C(36) C(37) H(22) -179.7(5) no
H(40) C(36) C(37) H(23) -59.2(7) no
H(40) C(36) C(37) H(24) 61.3(6) no

loop_
_cod_related_entry_id
_cod_related_entry_database
_cod_related_entry_code
1 ChemSpider 10147398
